data_4515323
loop_
_publ_author_name
'Rouhani, Farzaneh'
'Morsali, Ali'
'Retailleau, Pascal'

_publ_section_title
;
 Simple One-Pot Preparation of a Rapid Response AIE Fluorescent
 Metal-Organic Framework.
;
_journal_issue 42
_journal_name_full 'ACS applied materials &amp; interfaces'
_journal_page_first 36259
_journal_page_last 36266
_journal_paper_doi 10.1021/acsami.8b12404
_journal_volume 10
_journal_year 2018
_chemical_formula_moiety 'C22 H18 Co N4 O4, C3 H7 N O'
_chemical_formula_sum 'C25 H25 Co N5 O5'
_chemical_formula_weight 534.43
_space_group_crystal_system monoclinic
_space_group_IT_number 14
_space_group_name_Hall '-P 2ybc'
_space_group_name_H-M_alt 'P 1 21/c 1'
_atom_sites_solution_hydrogens mixed
_atom_sites_solution_primary dual
_atom_sites_solution_secondary difmap
_audit_creation_method SHELXL-2018/1
_cell_angle_alpha 90
_cell_angle_beta 92.308(4)
_cell_angle_gamma 90
_cell_formula_units_Z 4
_cell_length_a 9.9663(5)
_cell_length_b 16.9221(10)
_cell_length_c 15.1938(8)
_cell_measurement_reflns_used 7181
_cell_measurement_temperature 293(2)
_cell_measurement_theta_max 29.1110
_cell_measurement_theta_min 4.0870
_cell_volume 2560.4(2)
_computing_cell_refinement 'CrysAlisPro 1.171.39.7b (Rigaku OD, 2015)'
_computing_data_collection 'CrysAlisPro 1.171.39.7b (Rigaku OD, 2015)'
_computing_data_reduction 'CrysAlisPro 1.171.39.7b (Rigaku OD, 2015)'
_computing_structure_refinement 'SHELXL-2018/1 (Sheldrick, 2015)'
_computing_structure_solution 'SHELXT 2014/5 (Sheldrick, 2015)'
_diffrn_ambient_temperature 293(2)
_diffrn_measured_fraction_theta_full 0.996
_diffrn_measured_fraction_theta_max 0.908
_diffrn_measurement_details
;
List of Runs (angles in degrees, time in seconds):

  # Type    Start    End  Width  t~exp~   \w     \q     \k     \f   Frames
--------------------------------------------------------------------------
  1  \w     63.00  89.00   0.50   12.00    --   -0.30  57.00 -90.00   52
  2  \w    -26.00  59.00   0.50   12.00    --   -0.30  57.00  90.00  170
  3  \w    -10.00  42.00   0.50   12.00    --   -0.30  57.00 -30.00  104
  4  \w    -25.00  88.00   0.50   12.00    --   -0.30  57.00 150.00  226
  5  \w     -8.00  18.00   0.50   12.00    --   -0.30  38.00 150.00   52
  6  \w     51.00  83.00   0.50   12.00    --   -0.30  57.00-180.00   64
  7  \w    -12.00  14.00   0.50   12.00    --   -0.30  57.00-150.00   52
  8  \w     16.00  47.00   0.50   12.00    --   -0.30  57.00 -90.00   62
;
_diffrn_measurement_device 'four-circle diffractometer'
_diffrn_measurement_device_type 'Rigaku XtaLAB Pro: Kappa single'
_diffrn_measurement_method '\w scans'
_diffrn_orient_matrix_type 'CrysAlisPro convention (1999,Acta A55,543-557)'
_diffrn_orient_matrix_UB_11 -0.0261467000
_diffrn_orient_matrix_UB_12 -0.0388338000
_diffrn_orient_matrix_UB_13 -0.0044520000
_diffrn_orient_matrix_UB_21 0.0580331000
_diffrn_orient_matrix_UB_22 -0.0151807000
_diffrn_orient_matrix_UB_23 0.0226968000
_diffrn_orient_matrix_UB_31 -0.0320161000
_diffrn_orient_matrix_UB_32 0.0042322000
_diffrn_orient_matrix_UB_33 0.0405857000
_diffrn_radiation_monochromator graphite
_diffrn_radiation_probe x-ray
_diffrn_radiation_type MoK\a
_diffrn_radiation_wavelength 0.71073
_diffrn_reflns_av_R_equivalents 0.0525
_diffrn_reflns_av_unetI/netI 0.0385
_diffrn_reflns_Laue_measured_fraction_full 0.996
_diffrn_reflns_Laue_measured_fraction_max 0.908
_diffrn_reflns_limit_h_max 13
_diffrn_reflns_limit_h_min -14
_diffrn_reflns_limit_k_max 23
_diffrn_reflns_limit_k_min -24
_diffrn_reflns_limit_l_max 21
_diffrn_reflns_limit_l_min -21
_diffrn_reflns_number 43694
_diffrn_reflns_point_group_measured_fraction_full 0.996
_diffrn_reflns_point_group_measured_fraction_max 0.908
_diffrn_reflns_theta_full 26.000
_diffrn_reflns_theta_max 30.746
_diffrn_reflns_theta_min 3.521
_diffrn_source 'microfocus sealed X-ray tube'
_diffrn_source_type 'Rigaku mm03 '
_exptl_absorpt_coefficient_mu 0.715
_exptl_crystal_colour brown
_exptl_crystal_density_diffrn 1.386
_exptl_crystal_description cobblestone
_exptl_crystal_F_000 1108
_exptl_crystal_size_max 0.26
_exptl_crystal_size_mid 0.24
_exptl_crystal_size_min 0.11
_refine_diff_density_max 0.560
_refine_diff_density_min -0.352
_refine_diff_density_rms 0.073
_refine_ls_extinction_method none
_refine_ls_goodness_of_fit_ref 1.048
_refine_ls_hydrogen_treatment mixed
_refine_ls_matrix_type full
_refine_ls_number_parameters 333
_refine_ls_number_reflns 7255
_refine_ls_number_restraints 2
_refine_ls_restrained_S_all 1.049
_refine_ls_R_factor_all 0.0817
_refine_ls_R_factor_gt 0.0515
_refine_ls_shift/su_max 0.000
_refine_ls_shift/su_mean 0.000
_refine_ls_structure_factor_coef Fsqd
_refine_ls_weighting_details 'w=1/[\s^2^(Fo^2^)+(0.0840P)^2^+0.8931P] where P=(Fo^2^+2Fc^2^)/3'
_refine_ls_weighting_scheme calc
_refine_ls_wR_factor_gt 0.1430
_refine_ls_wR_factor_ref 0.1598
_reflns_Friedel_coverage 0.000
_reflns_number_gt 4923
_reflns_number_total 7255
_reflns_threshold_expression 'I > 2\s(I)'
_cod_data_source_file am8b12404_si_003.cif
_cod_data_source_block TMU-40(Co)
_cod_depositor_comments
;
The following automatic conversions were performed:

data name '__diffrn_measurement_device' was replaced with
'_diffrn_measurement_device'.

Automatic conversion script
Id: cif_correct_tags 6909 2019-04-08 15:41:33Z antanas 
;
_cod_original_sg_symbol_H-M 'P 21/c'
_cod_database_code 4515323
_shelx_shelxl_version_number 2018/1
_shelx_space_group_comment
;
The symmetry employed for this shelxl refinement is uniquely defined
by the following loop, which should always be used as a source of
symmetry information in preference to the above space-group names.
They are only intended as comments.
;
_olex2_refinement_description
;
1. Fixed Uiso
 At 1.2 times of:
  All C(H) groups, All C(H,H) groups, All N(H) groups
 At 1.5 times of:
  All C(H,H,H) groups
2. Restrained distances
 N2-H2 = N3-H3
 0.87 with sigma of 0.02
3.a Secondary CH2 refined with riding coordinates:
 C16(H16A,H16B), C17(H17A,H17B)
3.b Aromatic/amide H refined with riding coordinates:
 C3(H3A), C4(H4), C7(H7), C8(H8), C9(H9), C10(H10), C12(H12), C13(H13),
 C19(H19), C20(H20), C21(H21), C22(H22), C102(H102)
3.c Idealised Me refined as rotating group:
 C104(H10A,H10B,H10C), C105(H10D,H10E,H10F)
;

loop_
_space_group_symop_operation_xyz
'x, y, z'
'-x, y+1/2, -z+1/2'
'-x, -y, -z'
'x, -y-1/2, z-1/2'

loop_
_atom_site_label
_atom_site_type_symbol
_atom_site_fract_x
_atom_site_fract_y
_atom_site_fract_z
_atom_site_U_iso_or_equiv
_atom_site_adp_type
_atom_site_occupancy
_atom_site_site_symmetry_order
_atom_site_calc_flag
_atom_site_refinement_flags_posn
_atom_site_refinement_flags_adp
Co1 Co 1.00845(3) 0.24707(2) 0.21758(2) 0.03835(12) Uani 1 1 d . .
O1 O 0.93515(17) 0.13598(10) 0.18157(12) 0.0501(4) Uani 1 1 d . .
O2 O 1.12189(18) 0.17389(11) 0.12453(12) 0.0539(5) Uani 1 1 d . .
O3 O 1.0680(2) 0.35841(14) 0.17807(15) 0.0722(6) Uani 1 1 d . .
O4 O 0.9067(3) 0.30858(13) 0.09587(15) 0.0750(6) Uani 1 1 d . .
N1 N 0.85906(18) 0.27491(13) 0.30332(13) 0.0418(4) Uani 1 1 d . .
N2 N 0.6524(2) 0.37491(19) 0.57263(17) 0.0705(8) Uani 1 1 d D .
H2 H 0.737(2) 0.356(2) 0.587(2) 0.085 Uiso 1 1 d D U
N3 N 0.4067(2) 0.29909(18) 0.60074(15) 0.0622(7) Uani 1 1 d D .
H3 H 0.320(2) 0.3182(19) 0.600(2) 0.075 Uiso 1 1 d D U
N4 N 0.16747(19) 0.24514(11) 0.31361(14) 0.0422(4) Uani 1 1 d . .
C1 C 1.0261(2) 0.12603(13) 0.12703(15) 0.0392(5) Uani 1 1 d . .
C2 C 1.0152(2) 0.05937(13) 0.06282(14) 0.0370(4) Uani 1 1 d . .
C3 C 0.9212(2) -0.00075(13) 0.07346(14) 0.0390(5) Uani 1 1 d . .
H3A H 0.868365 -0.001110 0.122515 0.047 Uiso 1 1 calc R U
C4 C 0.9072(2) -0.05946(13) 0.01108(15) 0.0406(5) Uani 1 1 d . .
H4 H 0.845023 -0.099659 0.018495 0.049 Uiso 1 1 calc R U
C5 C 0.9879(3) 0.36263(18) 0.11233(18) 0.0546(6) Uani 1 1 d . .
C6 C 0.9939(2) 0.43419(16) 0.05460(16) 0.0487(6) Uani 1 1 d . .
C7 C 1.0782(3) 0.49642(18) 0.07632(18) 0.0594(7) Uani 1 1 d . .
H7 H 1.130543 0.494359 0.128325 0.071 Uiso 1 1 calc R U
C8 C 1.0862(3) 0.56134(18) 0.02263(18) 0.0591(7) Uani 1 1 d . .
H8 H 1.145019 0.602269 0.037745 0.071 Uiso 1 1 calc R U
C9 C 0.7678(2) 0.22215(16) 0.32902(16) 0.0445(5) Uani 1 1 d . .
H9 H 0.766408 0.172584 0.302548 0.053 Uiso 1 1 calc R U
C10 C 0.6765(2) 0.23734(15) 0.39224(18) 0.0469(5) Uani 1 1 d . .
H10 H 0.615224 0.198721 0.407536 0.056 Uiso 1 1 calc R U
C11 C 0.6761(2) 0.31074(16) 0.43318(15) 0.0452(5) Uani 1 1 d . .
C12 C 0.7690(3) 0.36542(17) 0.40566(19) 0.0571(7) Uani 1 1 d . .
H12 H 0.772284 0.415505 0.430839 0.069 Uiso 1 1 calc R U
C13 C 0.8564(3) 0.34601(17) 0.34128(19) 0.0563(7) Uani 1 1 d . .
H13 H 0.916531 0.384239 0.323350 0.068 Uiso 1 1 calc R U
C14 C 0.5903(2) 0.32800(18) 0.50796(16) 0.0516(6) Uani 1 1 d . .
C15 C 0.4619(2) 0.30026(16) 0.51811(16) 0.0458(5) Uani 1 1 d . .
C16 C 0.4878(4) 0.3296(2) 0.6733(2) 0.0756(9) Uani 1 1 d . .
H16A H 0.546271 0.288176 0.696766 0.091 Uiso 1 1 calc R U
H16B H 0.430414 0.346652 0.719677 0.091 Uiso 1 1 calc R U
C17 C 0.5715(3) 0.3983(2) 0.6440(2) 0.0745(9) Uani 1 1 d . .
H17A H 0.513205 0.441528 0.625382 0.089 Uiso 1 1 calc R U
H17B H 0.628922 0.416509 0.692946 0.089 Uiso 1 1 calc R U
C18 C 0.3676(2) 0.27598(15) 0.44535(15) 0.0411(5) Uani 1 1 d . .
C19 C 0.3738(2) 0.30762(18) 0.36154(17) 0.0521(6) Uani 1 1 d . .
H19 H 0.444675 0.340562 0.347874 0.063 Uiso 1 1 calc R U
C20 C 0.2751(2) 0.29034(19) 0.29838(16) 0.0529(6) Uani 1 1 d . .
H20 H 0.283282 0.311066 0.242165 0.064 Uiso 1 1 calc R U
C21 C 0.1622(3) 0.21478(17) 0.39428(17) 0.0522(6) Uani 1 1 d . .
H21 H 0.088859 0.183371 0.406859 0.063 Uiso 1 1 calc R U
C22 C 0.2588(3) 0.22708(17) 0.46008(17) 0.0511(6) Uani 1 1 d . .
H22 H 0.251187 0.202656 0.514487 0.061 Uiso 1 1 calc R U
O101 O 0.4120(6) 0.5586(3) 0.1351(4) 0.199(2) Uani 1 1 d . .
N103 N 0.5637(4) 0.4627(2) 0.1367(3) 0.1033(11) Uani 1 1 d . .
C102 C 0.4452(7) 0.4900(4) 0.1294(5) 0.152(3) Uani 1 1 d . .
H102 H 0.376771 0.453534 0.118436 0.182 Uiso 1 1 calc R U
C104 C 0.5957(7) 0.3806(4) 0.1295(6) 0.188(4) Uani 1 1 d . .
H10A H 0.635865 0.362303 0.184300 0.282 Uiso 1 1 calc R U
H10B H 0.657497 0.373209 0.083396 0.282 Uiso 1 1 calc R U
H10C H 0.515086 0.351154 0.116108 0.282 Uiso 1 1 calc R U
C105 C 0.6715(9) 0.5131(5) 0.1585(7) 0.223(5) Uani 1 1 d . .
H10D H 0.744228 0.502227 0.120776 0.335 Uiso 1 1 calc R U
H10E H 0.700632 0.504483 0.218736 0.335 Uiso 1 1 calc R U
H10F H 0.643429 0.566994 0.150945 0.335 Uiso 1 1 calc R U

loop_
_atom_site_aniso_label
_atom_site_aniso_U_11
_atom_site_aniso_U_22
_atom_site_aniso_U_33
_atom_site_aniso_U_23
_atom_site_aniso_U_13
_atom_site_aniso_U_12
Co1 0.03156(17) 0.04472(19) 0.03867(18) -0.00919(12) 0.00019(11) -0.00129(11)
O1 0.0447(9) 0.0511(10) 0.0557(10) -0.0159(8) 0.0162(7) -0.0074(7)
O2 0.0444(9) 0.0573(11) 0.0609(11) -0.0208(9) 0.0119(8) -0.0129(8)
O3 0.0588(12) 0.0874(16) 0.0692(13) 0.0300(12) -0.0117(10) -0.0012(11)
O4 0.0959(17) 0.0614(13) 0.0668(13) 0.0070(10) -0.0071(12) -0.0045(12)
N1 0.0312(9) 0.0533(11) 0.0408(10) -0.0124(8) 0.0002(7) -0.0013(8)
N2 0.0463(12) 0.105(2) 0.0603(14) -0.0319(14) 0.0055(11) -0.0181(13)
N3 0.0422(11) 0.102(2) 0.0425(11) -0.0053(12) 0.0013(9) -0.0052(12)
N4 0.0335(9) 0.0520(11) 0.0406(10) -0.0019(8) -0.0025(7) 0.0020(8)
C1 0.0355(10) 0.0407(11) 0.0414(11) -0.0043(9) 0.0008(9) 0.0031(9)
C2 0.0329(10) 0.0375(11) 0.0406(10) -0.0054(9) 0.0007(8) 0.0057(8)
C3 0.0375(11) 0.0387(11) 0.0414(11) -0.0031(9) 0.0080(8) 0.0028(8)
C4 0.0368(11) 0.0369(11) 0.0484(12) -0.0020(9) 0.0062(9) -0.0025(8)
C5 0.0498(14) 0.0613(16) 0.0537(15) 0.0050(12) 0.0120(12) 0.0129(12)
C6 0.0475(13) 0.0540(14) 0.0449(12) 0.0039(11) 0.0040(10) 0.0143(11)
C7 0.0590(16) 0.0716(18) 0.0465(14) 0.0056(13) -0.0126(11) 0.0021(13)
C8 0.0597(16) 0.0630(17) 0.0537(15) 0.0020(13) -0.0077(12) -0.0024(13)
C9 0.0376(11) 0.0471(12) 0.0490(13) -0.0069(10) 0.0033(9) 0.0019(10)
C10 0.0327(11) 0.0561(14) 0.0524(14) -0.0009(11) 0.0047(9) -0.0024(9)
C11 0.0287(10) 0.0652(15) 0.0415(11) -0.0113(11) -0.0010(8) -0.0029(10)
C12 0.0480(14) 0.0612(16) 0.0629(16) -0.0273(13) 0.0119(12) -0.0125(12)
C13 0.0458(13) 0.0609(16) 0.0630(16) -0.0216(13) 0.0127(12) -0.0168(12)
C14 0.0354(11) 0.0753(18) 0.0438(13) -0.0148(12) -0.0010(9) -0.0036(11)
C15 0.0343(11) 0.0626(15) 0.0406(11) -0.0056(10) 0.0010(9) 0.0009(10)
C16 0.071(2) 0.112(3) 0.0441(15) -0.0103(16) 0.0011(14) -0.0110(19)
C17 0.0675(19) 0.102(3) 0.0548(16) -0.0277(17) 0.0091(14) -0.0117(18)
C18 0.0288(10) 0.0546(13) 0.0402(11) -0.0029(10) 0.0030(8) 0.0029(9)
C19 0.0321(11) 0.0746(17) 0.0494(13) 0.0098(12) -0.0017(9) -0.0087(11)
C20 0.0345(11) 0.0843(19) 0.0398(12) 0.0092(12) -0.0007(9) -0.0044(12)
C21 0.0428(13) 0.0607(16) 0.0526(14) 0.0082(12) -0.0036(10) -0.0127(11)
C22 0.0468(13) 0.0646(15) 0.0416(12) 0.0102(11) -0.0050(10) -0.0067(12)
O101 0.231(5) 0.118(3) 0.243(5) -0.043(4) -0.059(4) 0.079(4)
N103 0.087(2) 0.088(2) 0.137(3) -0.012(2) 0.021(2) 0.013(2)
C102 0.132(5) 0.124(5) 0.196(6) -0.056(4) -0.034(4) 0.056(4)
C104 0.137(5) 0.097(4) 0.330(12) -0.010(6) 0.011(6) 0.034(4)
C105 0.160(7) 0.168(7) 0.346(13) -0.114(8) 0.064(8) -0.030(6)

loop_
_atom_type_symbol
_atom_type_description
_atom_type_scat_dispersion_real
_atom_type_scat_dispersion_imag
_atom_type_scat_source
C C 0.0033 0.0016 'International Tables Vol C Tables 4.2.6.8 and 6.1.1.4'
H H 0.0000 0.0000 'International Tables Vol C Tables 4.2.6.8 and 6.1.1.4'
Co Co 0.3494 0.9721 'International Tables Vol C Tables 4.2.6.8 and 6.1.1.4'
N N 0.0061 0.0033 'International Tables Vol C Tables 4.2.6.8 and 6.1.1.4'
O O 0.0106 0.0060 'International Tables Vol C Tables 4.2.6.8 and 6.1.1.4'

loop_
_geom_angle_atom_site_label_1
_geom_angle_atom_site_label_2
_geom_angle_atom_site_label_3
_geom_angle
_geom_angle_site_symmetry_1
_geom_angle_site_symmetry_3
O3 Co1 N1 101.36(9) . .
O3 Co1 O1 147.85(9) . .
N1 Co1 O1 96.73(7) . .
O3 Co1 N4 89.91(8) . 1_655
N1 Co1 N4 96.16(8) . 1_655
O1 Co1 N4 114.42(8) . 1_655
O3 Co1 O2 99.41(8) . .
N1 Co1 O2 157.46(8) . .
O1 Co1 O2 60.78(6) . .
N4 Co1 O2 92.53(7) 1_655 .
O3 Co1 O4 58.80(8) . .
N1 Co1 O4 95.57(9) . .
O1 Co1 O4 93.34(8) . .
N4 Co1 O4 148.21(9) 1_655 .
O2 Co1 O4 87.72(8) . .
O3 Co1 C1 124.30(9) . .
N1 Co1 C1 127.30(8) . .
O1 Co1 C1 30.64(7) . .
N4 Co1 C1 107.64(7) 1_655 .
O2 Co1 C1 30.33(7) . .
O4 Co1 C1 88.10(8) . .
C1 O1 Co1 92.26(14) . .
C1 O2 Co1 86.16(13) . .
C5 O3 Co1 95.84(19) . .
C5 O4 Co1 84.81(17) . .
C13 N1 C9 116.6(2) . .
C13 N1 Co1 120.25(17) . .
C9 N1 Co1 122.92(17) . .
C14 N2 C17 116.4(2) . .
C14 N2 H2 111(2) . .
C17 N2 H2 117(2) . .
C15 N3 C16 117.1(2) . .
C15 N3 H3 113(2) . .
C16 N3 H3 113(2) . .
C21 N4 C20 116.0(2) . .
C21 N4 Co1 125.87(17) . 1_455
C20 N4 Co1 117.00(16) . 1_455
O2 C1 O1 120.1(2) . .
O2 C1 C2 120.2(2) . .
O1 C1 C2 119.6(2) . .
O2 C1 Co1 63.51(12) . .
O1 C1 Co1 57.11(11) . .
C2 C1 Co1 169.40(16) . .
C4 C2 C3 119.5(2) 3_755 .
C4 C2 C1 120.0(2) 3_755 .
C3 C2 C1 120.41(19) . .
C4 C3 C2 119.8(2) . .
C4 C3 H3A 120.1 . .
C2 C3 H3A 120.1 . .
C3 C4 C2 120.8(2) . 3_755
C3 C4 H4 119.6 . .
C2 C4 H4 119.6 3_755 .
O4 C5 O3 120.5(3) . .
O4 C5 C6 121.3(3) . .
O3 C5 C6 118.2(3) . .
C7 C6 C8 118.8(2) . 3_765
C7 C6 C5 121.0(2) . .
C8 C6 C5 120.1(3) 3_765 .
C8 C7 C6 121.2(2) . .
C8 C7 H7 119.4 . .
C6 C7 H7 119.4 . .
C7 C8 C6 119.9(3) . 3_765
C7 C8 H8 120.1 . .
C6 C8 H8 120.1 3_765 .
N1 C9 C10 123.6(2) . .
N1 C9 H9 118.2 . .
C10 C9 H9 118.2 . .
C9 C10 C11 119.6(2) . .
C9 C10 H10 120.2 . .
C11 C10 H10 120.2 . .
C12 C11 C10 116.6(2) . .
C12 C11 C14 121.0(2) . .
C10 C11 C14 122.2(2) . .
C13 C12 C11 120.3(2) . .
C13 C12 H12 119.8 . .
C11 C12 H12 119.8 . .
N1 C13 C12 123.1(2) . .
N1 C13 H13 118.4 . .
C12 C13 H13 118.4 . .
C15 C14 N2 120.3(2) . .
C15 C14 C11 126.0(2) . .
N2 C14 C11 113.7(2) . .
C14 C15 N3 120.6(2) . .
C14 C15 C18 125.2(2) . .
N3 C15 C18 114.0(2) . .
N3 C16 C17 110.6(3) . .
N3 C16 H16A 109.5 . .
C17 C16 H16A 109.5 . .
N3 C16 H16B 109.5 . .
C17 C16 H16B 109.5 . .
H16A C16 H16B 108.1 . .
N2 C17 C16 110.2(3) . .
N2 C17 H17A 109.6 . .
C16 C17 H17A 109.6 . .
N2 C17 H17B 109.6 . .
C16 C17 H17B 109.6 . .
H17A C17 H17B 108.1 . .
C19 C18 C22 116.2(2) . .
C19 C18 C15 121.9(2) . .
C22 C18 C15 121.4(2) . .
C20 C19 C18 120.1(2) . .
C20 C19 H19 120.0 . .
C18 C19 H19 120.0 . .
N4 C20 C19 123.6(2) . .
N4 C20 H20 118.2 . .
C19 C20 H20 118.2 . .
N4 C21 C22 123.9(2) . .
N4 C21 H21 118.0 . .
C22 C21 H21 118.0 . .
C21 C22 C18 120.1(2) . .
C21 C22 H22 120.0 . .
C18 C22 H22 120.0 . .
C102 N103 C105 120.1(6) . .
C102 N103 C104 123.8(6) . .
C105 N103 C104 116.0(6) . .
O101 C102 N103 126.8(7) . .
O101 C102 H102 116.6 . .
N103 C102 H102 116.6 . .
N103 C104 H10A 109.5 . .
N103 C104 H10B 109.5 . .
H10A C104 H10B 109.5 . .
N103 C104 H10C 109.5 . .
H10A C104 H10C 109.5 . .
H10B C104 H10C 109.5 . .
N103 C105 H10D 109.5 . .
N103 C105 H10E 109.5 . .
H10D C105 H10E 109.5 . .
N103 C105 H10F 109.5 . .
H10D C105 H10F 109.5 . .
H10E C105 H10F 109.5 . .

loop_
_geom_bond_atom_site_label_1
_geom_bond_atom_site_label_2
_geom_bond_distance
_geom_bond_site_symmetry_2
Co1 O3 2.072(2) .
Co1 N1 2.0718(19) .
Co1 O1 2.0820(17) .
Co1 N4 2.111(2) 1_655
Co1 O2 2.2225(17) .
Co1 O4 2.320(2) .
Co1 C1 2.478(2) .
O1 C1 1.263(3) .
O2 C1 1.254(3) .
O3 C5 1.255(3) .
O4 C5 1.240(4) .
N1 C13 1.335(3) .
N1 C9 1.344(3) .
N2 C14 1.389(3) .
N2 C17 1.433(4) .
N2 H2 0.921(18) .
N3 C15 1.391(3) .
N3 C16 1.436(4) .
N3 H3 0.925(18) .
N4 C21 1.332(3) .
N4 C20 1.345(3) .
C1 C2 1.492(3) .
C2 C4 1.389(3) 3_755
C2 C3 1.396(3) .
C3 C4 1.376(3) .
C3 H3A 0.9300 .
C4 H4 0.9300 .
C5 C6 1.498(4) .
C6 C7 1.379(4) .
C6 C8 1.394(3) 3_765
C7 C8 1.373(4) .
C7 H7 0.9300 .
C8 H8 0.9300 .
C9 C10 1.374(3) .
C9 H9 0.9300 .
C10 C11 1.389(4) .
C10 H10 0.9300 .
C11 C12 1.385(4) .
C11 C14 1.479(3) .
C12 C13 1.375(4) .
C12 H12 0.9300 .
C13 H13 0.9300 .
C14 C15 1.377(3) .
C15 C18 1.480(3) .
C16 C17 1.508(5) .
C16 H16A 0.9700 .
C16 H16B 0.9700 .
C17 H17A 0.9700 .
C17 H17B 0.9700 .
C18 C19 1.385(3) .
C18 C22 1.390(4) .
C19 C20 1.378(3) .
C19 H19 0.9300 .
C20 H20 0.9300 .
C21 C22 1.375(3) .
C21 H21 0.9300 .
C22 H22 0.9300 .
O101 C102 1.211(6) .
N103 C102 1.269(7) .
N103 C105 1.400(8) .
N103 C104 1.431(7) .
C102 H102 0.9300 .
C104 H10A 0.9600 .
C104 H10B 0.9600 .
C104 H10C 0.9600 .
C105 H10D 0.9600 .
C105 H10E 0.9600 .
C105 H10F 0.9600 .

loop_
_geom_torsion_atom_site_label_1
_geom_torsion_atom_site_label_2
_geom_torsion_atom_site_label_3
_geom_torsion_atom_site_label_4
_geom_torsion
_geom_torsion_site_symmetry_1
_geom_torsion_site_symmetry_4
Co1 O2 C1 O1 -8.3(2) . .
Co1 O2 C1 C2 168.73(19) . .
Co1 O1 C1 O2 8.8(2) . .
Co1 O1 C1 C2 -168.19(18) . .
O2 C1 C2 C4 -13.9(3) . 3_755
O1 C1 C2 C4 163.1(2) . 3_755
Co1 C1 C2 C4 94.0(9) . 3_755
O2 C1 C2 C3 170.2(2) . .
O1 C1 C2 C3 -12.8(3) . .
Co1 C1 C2 C3 -81.9(9) . .
C4 C2 C3 C4 0.5(4) 3_755 .
C1 C2 C3 C4 176.4(2) . .
C2 C3 C4 C2 -0.5(4) . 3_755
Co1 O4 C5 O3 -2.2(3) . .
Co1 O4 C5 C6 177.4(2) . .
Co1 O3 C5 O4 2.5(3) . .
Co1 O3 C5 C6 -177.17(19) . .
O4 C5 C6 C7 175.7(3) . .
O3 C5 C6 C7 -4.6(4) . .
O4 C5 C6 C8 -4.4(4) . 3_765
O3 C5 C6 C8 175.2(3) . 3_765
C8 C6 C7 C8 -1.3(5) 3_765 .
C5 C6 C7 C8 178.5(3) . .
C6 C7 C8 C6 1.3(5) . 3_765
C13 N1 C9 C10 -1.4(4) . .
Co1 N1 C9 C10 173.41(19) . .
N1 C9 C10 C11 -0.1(4) . .
C9 C10 C11 C12 1.0(4) . .
C9 C10 C11 C14 -173.5(2) . .
C10 C11 C12 C13 -0.4(4) . .
C14 C11 C12 C13 174.2(3) . .
C9 N1 C13 C12 2.1(4) . .
Co1 N1 C13 C12 -172.9(2) . .
C11 C12 C13 N1 -1.2(5) . .
C17 N2 C14 C15 -5.9(5) . .
C17 N2 C14 C11 175.9(3) . .
C12 C11 C14 C15 148.9(3) . .
C10 C11 C14 C15 -36.8(4) . .
C12 C11 C14 N2 -33.0(4) . .
C10 C11 C14 N2 141.3(3) . .
N2 C14 C15 N3 -18.1(4) . .
C11 C14 C15 N3 159.8(3) . .
N2 C14 C15 C18 156.6(3) . .
C11 C14 C15 C18 -25.4(5) . .
C16 N3 C15 C14 1.5(4) . .
C16 N3 C15 C18 -173.8(3) . .
C15 N3 C16 C17 35.1(4) . .
C14 N2 C17 C16 42.3(4) . .
N3 C16 C17 N2 -56.5(4) . .
C14 C15 C18 C19 -27.5(4) . .
N3 C15 C18 C19 147.5(3) . .
C14 C15 C18 C22 160.0(3) . .
N3 C15 C18 C22 -25.0(4) . .
C22 C18 C19 C20 0.3(4) . .
C15 C18 C19 C20 -172.6(3) . .
C21 N4 C20 C19 -2.0(4) . .
Co1 N4 C20 C19 166.7(2) 1_455 .
C18 C19 C20 N4 2.0(5) . .
C20 N4 C21 C22 -0.2(4) . .
Co1 N4 C21 C22 -167.7(2) 1_455 .
N4 C21 C22 C18 2.4(5) . .
C19 C18 C22 C21 -2.3(4) . .
C15 C18 C22 C21 170.6(3) . .
C105 N103 C102 O101 3.9(13) . .
C104 N103 C102 O101 179.7(8) . .
